data_7707785
loop_
_publ_author_name
'Nguyen, Duc Hanh'
'Merel, Delphine'
'Merle, Nicolas'
'Trivelli, Xavier'
'Capet, Fr\'ed\'eric'
'Gauvin, R\'egis M'

_publ_section_title
;
 Isonitrile ruthenium and iron PNP complexes: synthesis, characterization
 and catalytic assessment for base-free dehydrogenative coupling of
 alcohols.
;
_journal_issue 29
_journal_name_full 'Dalton transactions (Cambridge, England : 2003)'
_journal_page_first 10067
_journal_page_last 10081
_journal_paper_doi 10.1039/d1dt01722e
_journal_volume 50
_journal_year 2021
_chemical_formula_moiety 'C21 H51 B N2 P2 Ru'
_chemical_formula_sum 'C21 H51 B N2 P2 Ru'
_chemical_formula_weight 505.45
_chemical_name_systematic '[Ru(H)(BH4)(n-BuNC)(PNPH)]'
_chemical_properties_physical Air-sensitive
_space_group_crystal_system monoclinic
_space_group_IT_number 14
_space_group_name_Hall '-P 2ybc'
_space_group_name_H-M_alt 'P 1 21/c 1'
_atom_sites_solution_hydrogens mixed
_atom_sites_solution_primary dual
_audit_creation_date 2017-06-29
_audit_creation_method
;
Olex2 1.2
(compiled 2017.03.28 svn.r3405 for OlexSys, GUI svn.r5337)
;
_audit_update_record
;
2020-05-29 deposited with the CCDC.	2021-06-24 downloaded from the CCDC.
;
_cell_angle_alpha 90
_cell_angle_beta 103.190(2)
_cell_angle_gamma 90
_cell_formula_units_Z 4
_cell_length_a 8.2348(3)
_cell_length_b 21.7388(9)
_cell_length_c 15.2363(6)
_cell_measurement_reflns_used 9891
_cell_measurement_temperature 99.99
_cell_measurement_theta_max 33.04
_cell_measurement_theta_min 2.32
_cell_volume 2655.57(18)
_computing_cell_refinement 'SAINT v8.37A (Bruker, 2015)'
_computing_data_reduction 'SAINT v8.37A (Bruker, 2015)'
_computing_molecular_graphics 'Olex2 (Dolomanov et al., 2009)'
_computing_publication_material 'Olex2 (Dolomanov et al., 2009)'
_computing_structure_refinement 'ShelXL (Sheldrick, 2015b)'
_computing_structure_solution 'XT (Sheldrick, 2015a)'
_diffrn_ambient_temperature 99.99
_diffrn_measured_fraction_theta_full 1.000
_diffrn_measured_fraction_theta_max 0.999
_diffrn_measurement_device_type 'Bruker APEX-II CCD'
_diffrn_measurement_method '\f and \w scans'
_diffrn_radiation_type MoK\a
_diffrn_radiation_wavelength 0.71073
_diffrn_reflns_av_R_equivalents 0.0346
_diffrn_reflns_av_unetI/netI 0.0226
_diffrn_reflns_Laue_measured_fraction_full 1.000
_diffrn_reflns_Laue_measured_fraction_max 0.999
_diffrn_reflns_limit_h_max 12
_diffrn_reflns_limit_h_min -12
_diffrn_reflns_limit_k_max 33
_diffrn_reflns_limit_k_min -33
_diffrn_reflns_limit_l_max 23
_diffrn_reflns_limit_l_min -23
_diffrn_reflns_number 77597
_diffrn_reflns_point_group_measured_fraction_full 1.000
_diffrn_reflns_point_group_measured_fraction_max 0.999
_diffrn_reflns_theta_full 25.242
_diffrn_reflns_theta_max 33.110
_diffrn_reflns_theta_min 1.662
_diffrn_standards_number 0
_exptl_absorpt_coefficient_mu 0.720
_exptl_absorpt_correction_T_max 0.7465
_exptl_absorpt_correction_T_min 0.6892
_exptl_absorpt_correction_type multi-scan
_exptl_absorpt_process_details
'SADABS-2016/2 (Bruker,2016/2) was used for absorption correction. wR2(int) was 0.1303 before and 0.0457 after correction. The Ratio of minimum to maximum transmission is 0.9232. The \l/2 correction factor is Not present.'
_exptl_crystal_colour colourless
_exptl_crystal_colour_primary colourless
_exptl_crystal_density_diffrn 1.264
_exptl_crystal_description prism
_exptl_crystal_F_000 1080
_exptl_crystal_size_max 0.24
_exptl_crystal_size_mid 0.12
_exptl_crystal_size_min 0.11
_refine_diff_density_max 0.913
_refine_diff_density_min -0.723
_refine_diff_density_rms 0.066
_refine_ls_extinction_method none
_refine_ls_goodness_of_fit_ref 1.032
_refine_ls_hydrogen_treatment mixed
_refine_ls_matrix_type full
_refine_ls_number_parameters 277
_refine_ls_number_reflns 10087
_refine_ls_number_restraints 0
_refine_ls_restrained_S_all 1.032
_refine_ls_R_factor_all 0.0282
_refine_ls_R_factor_gt 0.0227
_refine_ls_shift/su_max 0.003
_refine_ls_shift/su_mean 0.000
_refine_ls_structure_factor_coef Fsqd
_refine_ls_weighting_details 'w=1/[\s^2^(Fo^2^)+(0.0233P)^2^+1.0135P] where P=(Fo^2^+2Fc^2^)/3'
_refine_ls_weighting_scheme calc
_refine_ls_wR_factor_gt 0.0517
_refine_ls_wR_factor_ref 0.0539
_reflns_Friedel_coverage 0.000
_reflns_number_gt 8915
_reflns_number_total 10087
_reflns_threshold_expression 'I > 2\s(I)'
_cod_data_source_file d1dt01722e2.cif
_cod_data_source_block mo_dhng177_0m
_cod_depositor_comments 'Adding full bibliography for 7707785--7707792.cif.'
_cod_database_code 7707785
_shelx_shelxl_version_number 2014/7
_shelx_space_group_comment
;
The symmetry employed for this shelxl refinement is uniquely defined
by the following loop, which should always be used as a source of
symmetry information in preference to the above space-group names.
They are only intended as comments.
;
_olex2_refinement_description
;
1. Fixed Uiso
 At 1.2 times of:
  All C(H) groups, All C(H,H) groups
 At 1.5 times of:
  All C(H,H,H) groups
2.a Ternary CH refined with riding coordinates:
 C14(H14), C11(H11), C1(H1A), C4(H4)
2.b Secondary CH2 refined with riding coordinates:
 C8(H8A,H8B), C7(H7A,H7B), C9(H9A,H9B), C10(H10A,H10B), C18(H18A,H18B),
 C20(H20A,H20B), C19(H19A,H19B)
2.c Idealised Me refined as rotating group:
 C16(H16A,H16B,H16C), C12(H12A,H12B,H12C), C15(H15A,H15B,H15C), C3(H3A,H3B,
 H3C), C6(H6A,H6B,H6C), C21(H21A,H21B,H21C), C13(H13A,H13B,H13C), C2(H2A,H2B,
 H2C), C5(H5A,H5B,H5C)
;
_olex2_submission_special_instructions 'No special instructions were received'

loop_
_space_group_symop_operation_xyz
'x, y, z'
'-x, y+1/2, -z+1/2'
'-x, -y, -z'
'x, -y-1/2, z-1/2'

loop_
_atom_site_label
_atom_site_type_symbol
_atom_site_fract_x
_atom_site_fract_y
_atom_site_fract_z
_atom_site_U_iso_or_equiv
_atom_site_adp_type
_atom_site_occupancy
_atom_site_site_symmetry_order
_atom_site_calc_flag
_atom_site_refinement_flags_posn
_atom_site_refinement_flags_adp
_atom_site_refinement_flags_occupancy
_atom_site_disorder_assembly
_atom_site_disorder_group
Ru1 Ru 0.53150(2) 0.44447(2) 0.23400(2) 0.01023(2) Uani 1 1 d . . . . .
P1 P 0.36533(3) 0.36316(2) 0.17033(2) 0.01284(5) Uani 1 1 d . . . . .
P2 P 0.64189(3) 0.54050(2) 0.27500(2) 0.01292(5) Uani 1 1 d . . . . .
N1 N 0.36388(11) 0.49667(4) 0.12787(6) 0.01293(15) Uani 1 1 d . . . . .
N2 N 0.75399(14) 0.37262(5) 0.38964(7) 0.0230(2) Uani 1 1 d . . . . .
C17 C 0.67075(13) 0.40053(5) 0.32965(7) 0.01455(18) Uani 1 1 d . . . . .
C14 C 0.62768(15) 0.57535(5) 0.38438(8) 0.0180(2) Uani 1 1 d . . . . .
H14 H 0.6929 0.6146 0.3922 0.022 Uiso 1 1 calc R . . . .
C8 C 0.19785(13) 0.46730(5) 0.09487(8) 0.01637(19) Uani 1 1 d . . . . .
H8A H 0.1365 0.4887 0.0399 0.020 Uiso 1 1 calc R . . . .
H8B H 0.1319 0.4708 0.1414 0.020 Uiso 1 1 calc R . . . .
C7 C 0.21966(13) 0.39948(5) 0.07369(7) 0.0168(2) Uani 1 1 d . . . . .
H7A H 0.2644 0.3959 0.0189 0.020 Uiso 1 1 calc R . . . .
H7B H 0.1104 0.3783 0.0623 0.020 Uiso 1 1 calc R . . . .
C11 C 0.85601(14) 0.55820(5) 0.26254(8) 0.0179(2) Uani 1 1 d . . . . .
H11 H 0.8582 0.5465 0.1994 0.021 Uiso 1 1 calc R . . . .
C9 C 0.34364(14) 0.56201(5) 0.15192(8) 0.01649(19) Uani 1 1 d . . . . .
H9A H 0.2774 0.5644 0.1985 0.020 Uiso 1 1 calc R . . . .
H9B H 0.2832 0.5848 0.0981 0.020 Uiso 1 1 calc R . . . .
C10 C 0.51479(14) 0.59092(5) 0.18764(8) 0.0176(2) Uani 1 1 d . . . . .
H10A H 0.5018 0.6318 0.2138 0.021 Uiso 1 1 calc R . . . .
H10B H 0.5717 0.5966 0.1376 0.021 Uiso 1 1 calc R . . . .
C1 C 0.46590(15) 0.30202(5) 0.11542(8) 0.0195(2) Uani 1 1 d . . . . .
H1A H 0.5073 0.3232 0.0665 0.023 Uiso 1 1 calc R . . . .
C4 C 0.22398(14) 0.32193(5) 0.22937(8) 0.0187(2) Uani 1 1 d . . . . .
H4 H 0.1624 0.2899 0.1876 0.022 Uiso 1 1 calc R . . . .
C16 C 0.70311(17) 0.53259(6) 0.46323(8) 0.0251(2) Uani 1 1 d . . . . .
H16A H 0.6398 0.4941 0.4573 0.038 Uiso 1 1 calc GR . . . .
H16B H 0.6982 0.5526 0.5202 0.038 Uiso 1 1 calc GR . . . .
H16C H 0.8196 0.5238 0.4626 0.038 Uiso 1 1 calc GR . . . .
C12 C 0.98796(15) 0.51827(6) 0.32328(9) 0.0243(2) Uani 1 1 d . . . . .
H12A H 1.0096 0.5339 0.3852 0.037 Uiso 1 1 calc GR . . . .
H12B H 1.0912 0.5195 0.3017 0.037 Uiso 1 1 calc GR . . . .
H12C H 0.9478 0.4758 0.3220 0.037 Uiso 1 1 calc GR . . . .
C18 C 0.89210(16) 0.35011(6) 0.45674(8) 0.0228(2) Uani 1 1 d . . . . .
H18A H 0.9329 0.3832 0.5009 0.027 Uiso 1 1 calc R . . . .
H18B H 0.9839 0.3389 0.4277 0.027 Uiso 1 1 calc R . . . .
C15 C 0.44751(16) 0.59035(6) 0.38724(9) 0.0238(2) Uani 1 1 d . . . . .
H15A H 0.4030 0.6213 0.3413 0.036 Uiso 1 1 calc GR . . . .
H15B H 0.4444 0.6064 0.4469 0.036 Uiso 1 1 calc GR . . . .
H15C H 0.3797 0.5529 0.3753 0.036 Uiso 1 1 calc GR . . . .
C3 C 0.62059(17) 0.27604(6) 0.17908(9) 0.0273(3) Uani 1 1 d . . . . .
H3A H 0.6937 0.3099 0.2061 0.041 Uiso 1 1 calc GR . . . .
H3B H 0.6803 0.2492 0.1454 0.041 Uiso 1 1 calc GR . . . .
H3C H 0.5874 0.2523 0.2268 0.041 Uiso 1 1 calc GR . . . .
C20 C 0.77222(16) 0.24045(6) 0.44543(10) 0.0263(3) Uani 1 1 d . . . . .
H20A H 0.7446 0.2070 0.4836 0.032 Uiso 1 1 calc R . . . .
H20B H 0.6669 0.2540 0.4046 0.032 Uiso 1 1 calc R . . . .
C19 C 0.84610(18) 0.29442(6) 0.50606(8) 0.0256(3) Uani 1 1 d . . . . .
H19A H 0.7644 0.3073 0.5411 0.031 Uiso 1 1 calc R . . . .
H19B H 0.9473 0.2799 0.5495 0.031 Uiso 1 1 calc R . . . .
C6 C 0.09646(16) 0.36564(6) 0.25352(9) 0.0257(3) Uani 1 1 d . . . . .
H6A H 0.1543 0.3974 0.2947 0.039 Uiso 1 1 calc GR . . . .
H6B H 0.0213 0.3426 0.2828 0.039 Uiso 1 1 calc GR . . . .
H6C H 0.0318 0.3851 0.1986 0.039 Uiso 1 1 calc GR . . . .
C21 C 0.88634(17) 0.21502(6) 0.38915(10) 0.0269(3) Uani 1 1 d . . . . .
H21A H 0.9126 0.2475 0.3500 0.040 Uiso 1 1 calc GR . . . .
H21B H 0.8306 0.1810 0.3520 0.040 Uiso 1 1 calc GR . . . .
H21C H 0.9896 0.2001 0.4289 0.040 Uiso 1 1 calc GR . . . .
C13 C 0.90438(17) 0.62630(6) 0.27156(10) 0.0286(3) Uani 1 1 d . . . . .
H13A H 0.8212 0.6506 0.2293 0.043 Uiso 1 1 calc GR . . . .
H13B H 1.0140 0.6318 0.2578 0.043 Uiso 1 1 calc GR . . . .
H13C H 0.9088 0.6401 0.3333 0.043 Uiso 1 1 calc GR . . . .
C2 C 0.34956(18) 0.25148(6) 0.06861(10) 0.0310(3) Uani 1 1 d . . . . .
H2A H 0.3149 0.2258 0.1140 0.047 Uiso 1 1 calc GR . . . .
H2B H 0.4080 0.2260 0.0325 0.047 Uiso 1 1 calc GR . . . .
H2C H 0.2510 0.2701 0.0292 0.047 Uiso 1 1 calc GR . . . .
C5 C 0.32078(16) 0.28965(6) 0.31433(9) 0.0275(3) Uani 1 1 d . . . . .
H5A H 0.3935 0.2582 0.2977 0.041 Uiso 1 1 calc GR . . . .
H5B H 0.2423 0.2702 0.3454 0.041 Uiso 1 1 calc GR . . . .
H5C H 0.3887 0.3198 0.3544 0.041 Uiso 1 1 calc GR . . . .
B1 B 0.69017(16) 0.44049(6) 0.08637(9) 0.0180(2) Uani 1 1 d . . . . .
H1 H 0.4120(17) 0.4966(6) 0.0842(10) 0.013(3) Uiso 1 1 d . . . . .
H1B H 0.683(2) 0.4286(8) 0.1643(11) 0.029(4) Uiso 1 1 d . . . . .
H1C H 0.576(2) 0.4249(8) 0.0385(11) 0.030(4) Uiso 1 1 d . . . . .
H1D H 0.799(2) 0.4154(9) 0.0801(13) 0.044(5) Uiso 1 1 d . . . . .
H1E H 0.710(2) 0.4902(9) 0.0809(13) 0.044(5) Uiso 1 1 d . . . . .
H H 0.414(2) 0.4571(7) 0.2945(11) 0.028(4) Uiso 1 1 d . . . . .

loop_
_atom_site_aniso_label
_atom_site_aniso_U_11
_atom_site_aniso_U_22
_atom_site_aniso_U_33
_atom_site_aniso_U_23
_atom_site_aniso_U_13
_atom_site_aniso_U_12
Ru1 0.01092(4) 0.01038(4) 0.00931(4) 0.00059(3) 0.00211(2) -0.00012(2)
P1 0.01278(11) 0.01310(11) 0.01229(12) -0.00020(9) 0.00215(9) -0.00157(8)
P2 0.01536(11) 0.01138(11) 0.01196(12) 0.00057(9) 0.00303(9) -0.00161(8)
N1 0.0123(4) 0.0148(4) 0.0119(4) 0.0016(3) 0.0031(3) 0.0010(3)
N2 0.0283(5) 0.0196(5) 0.0178(5) 0.0041(4) -0.0013(4) 0.0018(4)
C17 0.0173(4) 0.0135(4) 0.0127(4) -0.0003(3) 0.0031(3) -0.0015(3)
C14 0.0238(5) 0.0153(5) 0.0160(5) -0.0029(4) 0.0065(4) -0.0045(4)
C8 0.0118(4) 0.0201(5) 0.0163(5) 0.0033(4) 0.0013(3) 0.0009(3)
C7 0.0152(4) 0.0199(5) 0.0138(5) 0.0005(4) 0.0003(4) -0.0013(4)
C11 0.0184(5) 0.0188(5) 0.0170(5) -0.0007(4) 0.0054(4) -0.0055(4)
C9 0.0181(5) 0.0149(5) 0.0165(5) 0.0025(4) 0.0040(4) 0.0043(3)
C10 0.0222(5) 0.0142(4) 0.0161(5) 0.0035(4) 0.0034(4) 0.0006(4)
C1 0.0220(5) 0.0175(5) 0.0188(5) -0.0048(4) 0.0042(4) 0.0008(4)
C4 0.0167(5) 0.0197(5) 0.0195(5) 0.0023(4) 0.0039(4) -0.0040(4)
C16 0.0286(6) 0.0327(6) 0.0137(5) 0.0006(5) 0.0043(4) 0.0023(5)
C12 0.0171(5) 0.0242(6) 0.0324(7) 0.0012(5) 0.0073(5) 0.0002(4)
C18 0.0265(6) 0.0203(5) 0.0180(5) 0.0019(4) -0.0026(4) 0.0017(4)
C15 0.0299(6) 0.0219(5) 0.0214(6) -0.0021(4) 0.0100(5) 0.0049(5)
C3 0.0264(6) 0.0288(6) 0.0251(6) -0.0083(5) 0.0025(5) 0.0099(5)
C20 0.0260(6) 0.0232(6) 0.0319(7) 0.0063(5) 0.0110(5) 0.0002(5)
C19 0.0357(7) 0.0251(6) 0.0168(5) 0.0055(4) 0.0073(5) 0.0082(5)
C6 0.0204(5) 0.0293(6) 0.0301(7) 0.0071(5) 0.0115(5) 0.0021(5)
C21 0.0279(6) 0.0228(6) 0.0301(7) -0.0006(5) 0.0066(5) 0.0008(5)
C13 0.0259(6) 0.0217(6) 0.0379(7) 0.0043(5) 0.0065(5) -0.0092(5)
C2 0.0315(7) 0.0248(6) 0.0337(7) -0.0146(5) 0.0010(5) -0.0006(5)
C5 0.0235(6) 0.0299(6) 0.0294(7) 0.0132(5) 0.0067(5) 0.0000(5)
B1 0.0163(5) 0.0240(6) 0.0147(5) 0.0016(4) 0.0053(4) 0.0003(4)

loop_
_atom_type_symbol
_atom_type_description
_atom_type_scat_dispersion_real
_atom_type_scat_dispersion_imag
_atom_type_scat_source
C C 0.0033 0.0016 'International Tables Vol C Tables 4.2.6.8 and 6.1.1.4'
H H 0.0000 0.0000 'International Tables Vol C Tables 4.2.6.8 and 6.1.1.4'
B B 0.0013 0.0007 'International Tables Vol C Tables 4.2.6.8 and 6.1.1.4'
N N 0.0061 0.0033 'International Tables Vol C Tables 4.2.6.8 and 6.1.1.4'
P P 0.1023 0.0942 'International Tables Vol C Tables 4.2.6.8 and 6.1.1.4'
Ru Ru -1.2594 0.8363 'International Tables Vol C Tables 4.2.6.8 and 6.1.1.4'

loop_
_geom_angle_atom_site_label_1
_geom_angle_atom_site_label_2
_geom_angle_atom_site_label_3
_geom_angle
_geom_angle_site_symmetry_1
_geom_angle_site_symmetry_3
_geom_angle_publ_flag
P1 Ru1 H1B 91.6(5) . . ?
P1 Ru1 H 89.7(6) . . ?
P2 Ru1 P1 165.054(10) . . ?
P2 Ru1 H1B 92.8(5) . . ?
P2 Ru1 H 86.4(6) . . ?
N1 Ru1 P1 82.71(2) . . ?
N1 Ru1 P2 82.76(2) . . ?
N1 Ru1 H1B 93.8(5) . . ?
N1 Ru1 H 88.4(6) . . ?
C17 Ru1 P1 97.69(3) . . ?
C17 Ru1 P2 96.67(3) . . ?
C17 Ru1 N1 177.36(4) . . ?
C17 Ru1 H1B 88.8(5) . . ?
C17 Ru1 H 89.0(6) . . ?
H1B Ru1 H 177.6(8) . . ?
C7 P1 Ru1 102.83(4) . . ?
C7 P1 C1 102.77(5) . . ?
C7 P1 C4 103.14(5) . . ?
C1 P1 Ru1 116.96(4) . . ?
C4 P1 Ru1 122.90(4) . . ?
C4 P1 C1 105.39(6) . . ?
C14 P2 Ru1 120.69(4) . . ?
C11 P2 Ru1 119.01(4) . . ?
C11 P2 C14 105.24(5) . . ?
C10 P2 Ru1 102.58(4) . . ?
C10 P2 C14 105.21(5) . . ?
C10 P2 C11 101.42(5) . . ?
Ru1 N1 H1 104.5(9) . . ?
C8 N1 Ru1 113.76(6) . . ?
C8 N1 H1 106.9(9) . . ?
C9 N1 Ru1 113.62(6) . . ?
C9 N1 C8 110.32(8) . . ?
C9 N1 H1 107.1(9) . . ?
C17 N2 C18 163.23(13) . . ?
N2 C17 Ru1 178.40(11) . . ?
P2 C14 H14 108.2 . . ?
C16 C14 P2 110.99(8) . . ?
C16 C14 H14 108.2 . . ?
C15 C14 P2 111.87(8) . . ?
C15 C14 H14 108.2 . . ?
C15 C14 C16 109.21(10) . . ?
N1 C8 H8A 109.7 . . ?
N1 C8 H8B 109.7 . . ?
N1 C8 C7 109.99(8) . . ?
H8A C8 H8B 108.2 . . ?
C7 C8 H8A 109.7 . . ?
C7 C8 H8B 109.7 . . ?
P1 C7 H7A 109.8 . . ?
P1 C7 H7B 109.8 . . ?
C8 C7 P1 109.24(7) . . ?
C8 C7 H7A 109.8 . . ?
C8 C7 H7B 109.8 . . ?
H7A C7 H7B 108.3 . . ?
P2 C11 H11 105.8 . . ?
C12 C11 P2 112.42(8) . . ?
C12 C11 H11 105.8 . . ?
C12 C11 C13 111.14(10) . . ?
C13 C11 P2 115.15(9) . . ?
C13 C11 H11 105.8 . . ?
N1 C9 H9A 109.8 . . ?
N1 C9 H9B 109.8 . . ?
N1 C9 C10 109.59(9) . . ?
H9A C9 H9B 108.2 . . ?
C10 C9 H9A 109.8 . . ?
C10 C9 H9B 109.8 . . ?
P2 C10 H10A 109.7 . . ?
P2 C10 H10B 109.7 . . ?
C9 C10 P2 109.70(7) . . ?
C9 C10 H10A 109.7 . . ?
C9 C10 H10B 109.7 . . ?
H10A C10 H10B 108.2 . . ?
P1 C1 H1A 105.5 . . ?
C3 C1 P1 111.82(8) . . ?
C3 C1 H1A 105.5 . . ?
C3 C1 C2 112.08(10) . . ?
C2 C1 P1 115.36(9) . . ?
C2 C1 H1A 105.5 . . ?
P1 C4 H4 108.1 . . ?
C6 C4 P1 111.04(8) . . ?
C6 C4 H4 108.1 . . ?
C6 C4 C5 109.72(11) . . ?
C5 C4 P1 111.65(8) . . ?
C5 C4 H4 108.1 . . ?
C14 C16 H16A 109.5 . . ?
C14 C16 H16B 109.5 . . ?
C14 C16 H16C 109.5 . . ?
H16A C16 H16B 109.5 . . ?
H16A C16 H16C 109.5 . . ?
H16B C16 H16C 109.5 . . ?
C11 C12 H12A 109.5 . . ?
C11 C12 H12B 109.5 . . ?
C11 C12 H12C 109.5 . . ?
H12A C12 H12B 109.5 . . ?
H12A C12 H12C 109.5 . . ?
H12B C12 H12C 109.5 . . ?
N2 C18 H18A 109.1 . . ?
N2 C18 H18B 109.1 . . ?
N2 C18 C19 112.28(11) . . ?
H18A C18 H18B 107.9 . . ?
C19 C18 H18A 109.1 . . ?
C19 C18 H18B 109.1 . . ?
C14 C15 H15A 109.5 . . ?
C14 C15 H15B 109.5 . . ?
C14 C15 H15C 109.5 . . ?
H15A C15 H15B 109.5 . . ?
H15A C15 H15C 109.5 . . ?
H15B C15 H15C 109.5 . . ?
C1 C3 H3A 109.5 . . ?
C1 C3 H3B 109.5 . . ?
C1 C3 H3C 109.5 . . ?
H3A C3 H3B 109.5 . . ?
H3A C3 H3C 109.5 . . ?
H3B C3 H3C 109.5 . . ?
H20A C20 H20B 107.6 . . ?
C19 C20 H20A 108.7 . . ?
C19 C20 H20B 108.7 . . ?
C21 C20 H20A 108.7 . . ?
C21 C20 H20B 108.7 . . ?
C21 C20 C19 114.15(11) . . ?
C18 C19 C20 114.97(10) . . ?
C18 C19 H19A 108.5 . . ?
C18 C19 H19B 108.5 . . ?
C20 C19 H19A 108.5 . . ?
C20 C19 H19B 108.5 . . ?
H19A C19 H19B 107.5 . . ?
C4 C6 H6A 109.5 . . ?
C4 C6 H6B 109.5 . . ?
C4 C6 H6C 109.5 . . ?
H6A C6 H6B 109.5 . . ?
H6A C6 H6C 109.5 . . ?
H6B C6 H6C 109.5 . . ?
C20 C21 H21A 109.5 . . ?
C20 C21 H21B 109.5 . . ?
C20 C21 H21C 109.5 . . ?
H21A C21 H21B 109.5 . . ?
H21A C21 H21C 109.5 . . ?
H21B C21 H21C 109.5 . . ?
C11 C13 H13A 109.5 . . ?
C11 C13 H13B 109.5 . . ?
C11 C13 H13C 109.5 . . ?
H13A C13 H13B 109.5 . . ?
H13A C13 H13C 109.5 . . ?
H13B C13 H13C 109.5 . . ?
C1 C2 H2A 109.5 . . ?
C1 C2 H2B 109.5 . . ?
C1 C2 H2C 109.5 . . ?
H2A C2 H2B 109.5 . . ?
H2A C2 H2C 109.5 . . ?
H2B C2 H2C 109.5 . . ?
C4 C5 H5A 109.5 . . ?
C4 C5 H5B 109.5 . . ?
C4 C5 H5C 109.5 . . ?
H5A C5 H5B 109.5 . . ?
H5A C5 H5C 109.5 . . ?
H5B C5 H5C 109.5 . . ?
H1B B1 H1C 110.5(11) . . ?
H1B B1 H1D 102.0(13) . . ?
H1B B1 H1E 108.7(12) . . ?
H1C B1 H1D 112.9(13) . . ?
H1C B1 H1E 111.8(13) . . ?
H1D B1 H1E 110.5(14) . . ?

loop_
_geom_bond_atom_site_label_1
_geom_bond_atom_site_label_2
_geom_bond_distance
_geom_bond_site_symmetry_2
_geom_bond_publ_flag
Ru1 P1 2.3092(3) . ?
Ru1 P2 2.3055(3) . ?
Ru1 N1 2.1884(9) . ?
Ru1 C17 1.8944(10) . ?
Ru1 H1B 1.843(17) . ?
Ru1 H 1.507(17) . ?
P1 C7 1.8505(11) . ?
P1 C1 1.8625(12) . ?
P1 C4 1.8562(12) . ?
P2 C14 1.8585(12) . ?
P2 C11 1.8562(12) . ?
P2 C10 1.8527(11) . ?
N1 C8 1.4887(13) . ?
N1 C9 1.4858(14) . ?
N1 H1 0.849(15) . ?
N2 C17 1.1779(14) . ?
N2 C18 1.4309(15) . ?
C14 H14 1.0000 . ?
C14 C16 1.5338(17) . ?
C14 C15 1.5294(17) . ?
C8 H8A 0.9900 . ?
C8 H8B 0.9900 . ?
C8 C7 1.5284(16) . ?
C7 H7A 0.9900 . ?
C7 H7B 0.9900 . ?
C11 H11 1.0000 . ?
C11 C12 1.5270(17) . ?
C11 C13 1.5310(16) . ?
C9 H9A 0.9900 . ?
C9 H9B 0.9900 . ?
C9 C10 1.5256(16) . ?
C10 H10A 0.9900 . ?
C10 H10B 0.9900 . ?
C1 H1A 1.0000 . ?
C1 C3 1.5227(17) . ?
C1 C2 1.5237(17) . ?
C4 H4 1.0000 . ?
C4 C6 1.5223(17) . ?
C4 C5 1.5273(17) . ?
C16 H16A 0.9800 . ?
C16 H16B 0.9800 . ?
C16 H16C 0.9800 . ?
C12 H12A 0.9800 . ?
C12 H12B 0.9800 . ?
C12 H12C 0.9800 . ?
C18 H18A 0.9900 . ?
C18 H18B 0.9900 . ?
C18 C19 1.5178(18) . ?
C15 H15A 0.9800 . ?
C15 H15B 0.9800 . ?
C15 H15C 0.9800 . ?
C3 H3A 0.9800 . ?
C3 H3B 0.9800 . ?
C3 H3C 0.9800 . ?
C20 H20A 0.9900 . ?
C20 H20B 0.9900 . ?
C20 C19 1.5309(19) . ?
C20 C21 1.5138(19) . ?
C19 H19A 0.9900 . ?
C19 H19B 0.9900 . ?
C6 H6A 0.9800 . ?
C6 H6B 0.9800 . ?
C6 H6C 0.9800 . ?
C21 H21A 0.9800 . ?
C21 H21B 0.9800 . ?
C21 H21C 0.9800 . ?
C13 H13A 0.9800 . ?
C13 H13B 0.9800 . ?
C13 H13C 0.9800 . ?
C2 H2A 0.9800 . ?
C2 H2B 0.9800 . ?
C2 H2C 0.9800 . ?
C5 H5A 0.9800 . ?
C5 H5B 0.9800 . ?
C5 H5C 0.9800 . ?
B1 H1B 1.231(17) . ?
B1 H1C 1.104(17) . ?
B1 H1D 1.070(19) . ?
B1 H1E 1.099(19) . ?
